data_7248185
loop_
_publ_author_name
'Lee, Sae Hui'
'Valverde Paredes, Marco S.'
'Forster, Paul M.'
'Lee, Dong-Chan'

_publ_section_title
;
 Side group dependent room temperature crystallization-induced
 phosphorescence of benzil based all organic phosphors
;
_journal_issue 9
_journal_name_full 'RSC Advances'
_journal_page_first 6285
_journal_page_last 6291
_journal_paper_doi 10.1039/D4RA00816B
_journal_volume 14
_journal_year 2024
_chemical_formula_sum 'C16 H14 O4'
_chemical_formula_weight 270.27
_space_group_crystal_system monoclinic
_space_group_IT_number 15
_space_group_name_Hall '-C 2yc'
_space_group_name_H-M_alt 'C 1 2/c 1'
_atom_sites_solution_hydrogens geom
_atom_sites_solution_primary 'SHELXT 2014/4 (Sheldrick, 2014)'
_audit_creation_method SHELXL-2018/3
_audit_update_record
;
2023-08-19 deposited with the CCDC.	2024-02-12 downloaded from the CCDC.
;
_cell_angle_alpha 90
_cell_angle_beta 104.448(3)
_cell_angle_gamma 90
_cell_formula_units_Z 4
_cell_length_a 22.042(5)
_cell_length_b 3.9504(9)
_cell_length_c 15.024(3)
_cell_measurement_reflns_used 4377
_cell_measurement_temperature 100(2)
_cell_measurement_theta_max 67.272
_cell_measurement_theta_min 5.600
_cell_volume 1266.8(5)
_computing_structure_refinement 'SHELXL-2018/3 (Sheldrick, 2018)'
_computing_structure_solution 'SHELXT 2014/5 (Sheldrick, 2014)'
_diffrn_ambient_temperature 100(2)
_diffrn_measured_fraction_theta_full 1.000
_diffrn_measured_fraction_theta_max 0.999
_diffrn_measurement_device_type 'Bruker APEX-II CCD'
_diffrn_measurement_method '\f and \w scans'
_diffrn_radiation_type MoK\a
_diffrn_radiation_wavelength 0.71073
_diffrn_reflns_av_R_equivalents 0.0296
_diffrn_reflns_av_unetI/netI 0.0202
_diffrn_reflns_Laue_measured_fraction_full 1.000
_diffrn_reflns_Laue_measured_fraction_max 0.999
_diffrn_reflns_limit_h_max 30
_diffrn_reflns_limit_h_min -30
_diffrn_reflns_limit_k_max 5
_diffrn_reflns_limit_k_min -5
_diffrn_reflns_limit_l_max 21
_diffrn_reflns_limit_l_min -21
_diffrn_reflns_number 9695
_diffrn_reflns_point_group_measured_fraction_full 1.000
_diffrn_reflns_point_group_measured_fraction_max 0.999
_diffrn_reflns_theta_full 25.242
_diffrn_reflns_theta_max 30.507
_diffrn_reflns_theta_min 1.908
_exptl_absorpt_coefficient_mu 0.102
_exptl_absorpt_correction_T_max 0.7466
_exptl_absorpt_correction_T_min 0.7002
_exptl_absorpt_correction_type multi-scan
_exptl_absorpt_process_details 'SADABS; Bruker, 2013'
_exptl_crystal_colour colourless
_exptl_crystal_density_diffrn 1.417
_exptl_crystal_description needle
_exptl_crystal_F_000 568
_exptl_crystal_size_max .3
_exptl_crystal_size_mid .05
_exptl_crystal_size_min .05
_refine_diff_density_max 0.368
_refine_diff_density_min -0.306
_refine_diff_density_rms 0.081
_refine_ls_extinction_method none
_refine_ls_goodness_of_fit_ref 1.060
_refine_ls_hydrogen_treatment constr
_refine_ls_matrix_type full
_refine_ls_number_parameters 92
_refine_ls_number_reflns 1937
_refine_ls_number_restraints 0
_refine_ls_restrained_S_all 1.060
_refine_ls_R_factor_all 0.0476
_refine_ls_R_factor_gt 0.0434
_refine_ls_shift/su_max 0.000
_refine_ls_shift/su_mean 0.000
_refine_ls_structure_factor_coef Fsqd
_refine_ls_weighting_details 'w=1/[\s^2^(Fo^2^)+(0.0814P)^2^+0.5079P] where P=(Fo^2^+2Fc^2^)/3'
_refine_ls_weighting_scheme calc
_refine_ls_wR_factor_gt 0.1209
_refine_ls_wR_factor_ref 0.1262
_reflns_Friedel_coverage 0.000
_reflns_number_gt 1721
_reflns_number_total 1937
_reflns_threshold_expression 'I > 2\s(I)'
_cod_data_source_file d4ra00816b2.cif
_cod_data_source_block Lee_NeedleC1_0m_a
_cod_original_sg_symbol_H-M 'C 2/c'
_cod_database_code 7248185
_shelx_shelxl_version_number 2018/3
_shelx_space_group_comment
;
The symmetry employed for this shelxl refinement is uniquely defined
by the following loop, which should always be used as a source of
symmetry information in preference to the above space-group names.
They are only intended as comments.
;

loop_
_space_group_symop_operation_xyz
'x, y, z'
'-x, y, -z+1/2'
'x+1/2, y+1/2, z'
'-x+1/2, y+1/2, -z+1/2'
'-x, -y, -z'
'x, -y, z-1/2'
'-x+1/2, -y+1/2, -z'
'x+1/2, -y+1/2, z-1/2'

loop_
_atom_site_label
_atom_site_type_symbol
_atom_site_fract_x
_atom_site_fract_y
_atom_site_fract_z
_atom_site_U_iso_or_equiv
_atom_site_adp_type
_atom_site_occupancy
_atom_site_site_symmetry_order
_atom_site_calc_flag
_atom_site_refinement_flags_posn
_atom_site_refinement_flags_adp
_atom_site_refinement_flags_occupancy
_atom_site_disorder_assembly
_atom_site_disorder_group
O2 O 0.30094(3) 0.57170(17) 0.44808(4) 0.01663(17) Uani 1 1 d . . . . .
O1 O 0.44455(3) 1.05068(18) 0.15389(4) 0.02034(19) Uani 1 1 d . . . . .
C6 C 0.31987(4) 0.8133(2) 0.31588(6) 0.01406(19) Uani 1 1 d . . . . .
H6 H 0.276830 0.873846 0.297699 0.017 Uiso 1 1 calc R U . . .
C7 C 0.35921(4) 0.8986(2) 0.26122(5) 0.01407(19) Uani 1 1 d . . . . .
H7 H 0.343127 1.016504 0.205178 0.017 Uiso 1 1 calc R U . . .
C2 C 0.42309(4) 0.8122(2) 0.28789(5) 0.01343(19) Uani 1 1 d . . . . .
C4 C 0.40619(4) 0.5406(2) 0.42458(6) 0.01480(19) Uani 1 1 d . . . . .
H4 H 0.421881 0.415384 0.479502 0.018 Uiso 1 1 calc R U . . .
C3 C 0.44550(4) 0.6302(2) 0.36922(6) 0.01476(19) Uani 1 1 d . . . . .
H3 H 0.488403 0.566697 0.386950 0.018 Uiso 1 1 calc R U . . .
C1 C 0.46407(4) 0.9236(2) 0.22995(6) 0.01474(19) Uani 1 1 d . . . . .
C5 C 0.34326(4) 0.6369(2) 0.39843(5) 0.01332(19) Uani 1 1 d . . . . .
C8 C 0.32391(4) 0.4182(2) 0.53690(6) 0.0175(2) Uani 1 1 d . . . . .
H8A H 0.339056 0.189328 0.529384 0.026 Uiso 1 1 calc R U . . .
H8B H 0.289996 0.406123 0.568332 0.026 Uiso 1 1 calc R U . . .
H8C H 0.358348 0.554519 0.573520 0.026 Uiso 1 1 calc R U . . .

loop_
_atom_site_aniso_label
_atom_site_aniso_U_11
_atom_site_aniso_U_22
_atom_site_aniso_U_33
_atom_site_aniso_U_23
_atom_site_aniso_U_13
_atom_site_aniso_U_12
O2 0.0138(3) 0.0209(3) 0.0161(3) 0.0027(2) 0.0056(2) -0.0010(2)
O1 0.0161(3) 0.0257(4) 0.0195(3) 0.0063(2) 0.0049(2) 0.0021(2)
C6 0.0111(3) 0.0147(4) 0.0161(4) -0.0003(3) 0.0028(3) -0.0002(3)
C7 0.0131(4) 0.0140(4) 0.0144(4) 0.0002(3) 0.0021(3) 0.0003(3)
C2 0.0122(4) 0.0137(4) 0.0146(4) -0.0010(3) 0.0036(3) -0.0001(3)
C4 0.0141(4) 0.0155(4) 0.0142(4) 0.0007(3) 0.0025(3) 0.0007(3)
C3 0.0120(4) 0.0157(4) 0.0162(4) -0.0004(3) 0.0027(3) 0.0013(3)
C1 0.0127(4) 0.0148(4) 0.0169(4) -0.0006(3) 0.0041(3) 0.0002(3)
C5 0.0133(4) 0.0122(4) 0.0149(4) -0.0014(3) 0.0043(3) -0.0014(3)
C8 0.0191(4) 0.0184(4) 0.0151(4) 0.0014(3) 0.0044(3) -0.0027(3)

loop_
_atom_type_symbol
_atom_type_description
_atom_type_scat_dispersion_real
_atom_type_scat_dispersion_imag
_atom_type_scat_source
C C 0.0033 0.0016 'International Tables Vol C Tables 4.2.6.8 and 6.1.1.4'
H H 0.0000 0.0000 'International Tables Vol C Tables 4.2.6.8 and 6.1.1.4'
O O 0.0106 0.0060 'International Tables Vol C Tables 4.2.6.8 and 6.1.1.4'

loop_
_geom_angle_atom_site_label_1
_geom_angle_atom_site_label_2
_geom_angle_atom_site_label_3
_geom_angle
_geom_angle_site_symmetry_1
_geom_angle_site_symmetry_3
_geom_angle_publ_flag
C5 O2 C8 117.34(7) . . ?
C7 C6 C5 120.09(7) . . ?
C7 C6 H6 120.0 . . ?
C5 C6 H6 120.0 . . ?
C6 C7 C2 120.36(8) . . ?
C6 C7 H7 119.8 . . ?
C2 C7 H7 119.8 . . ?
C3 C2 C7 118.97(7) . . ?
C3 C2 C1 122.45(7) . . ?
C7 C2 C1 118.57(7) . . ?
C3 C4 C5 119.10(8) . . ?
C3 C4 H4 120.5 . . ?
C5 C4 H4 120.5 . . ?
C4 C3 C2 121.19(7) . . ?
C4 C3 H3 119.4 . . ?
C2 C3 H3 119.4 . . ?
O1 C1 C2 123.43(8) . . ?
O1 C1 C1 116.80(8) . 2_655 ?
C2 C1 C1 119.34(9) . 2_655 ?
O2 C5 C4 124.36(8) . . ?
O2 C5 C6 115.39(7) . . ?
C4 C5 C6 120.25(7) . . ?
O2 C8 H8A 109.5 . . ?
O2 C8 H8B 109.5 . . ?
H8A C8 H8B 109.5 . . ?
O2 C8 H8C 109.5 . . ?
H8A C8 H8C 109.5 . . ?
H8B C8 H8C 109.5 . . ?

loop_
_geom_bond_atom_site_label_1
_geom_bond_atom_site_label_2
_geom_bond_distance
_geom_bond_site_symmetry_2
_geom_bond_publ_flag
O2 C5 1.3566(10) . ?
O2 C8 1.4379(10) . ?
O1 C1 1.2238(11) . ?
C6 C7 1.3768(11) . ?
C6 C5 1.4037(11) . ?
C6 H6 0.9500 . ?
C7 C2 1.4064(12) . ?
C7 H7 0.9500 . ?
C2 C3 1.3974(12) . ?
C2 C1 1.4695(11) . ?
C4 C3 1.3884(11) . ?
C4 C5 1.3970(12) . ?
C4 H4 0.9500 . ?
C3 H3 0.9500 . ?
C1 C1 1.5477(17) 2_655 ?
C8 H8A 0.9800 . ?
C8 H8B 0.9800 . ?
C8 H8C 0.9800 . ?
